data_1533391
loop_
_publ_author_name
'Schmid-Beurmann, P.'
'Thangadurai, V.'
'Weppner, W.'

_publ_section_title
;
 Phase transitions in the (Sr Sn O3) - (Sr Fe O3) solid solutions: X-ray
 diffraction and Mossbauer studies
;
_journal_name_full 'Journal of Solid State Chemistry'
_journal_page_first 392
_journal_page_last 402
_journal_volume 174
_journal_year 2003
_chemical_formula_sum 'Fe0.3 O3 Sn0.7 Sr'
_chemical_name_systematic 'Sr (Sn0.7 Fe0.3) O3'
_space_group_IT_number 62
_symmetry_space_group_name_Hall '-P 2c 2ab'
_symmetry_space_group_name_H-M 'P b n m'
_cell_angle_alpha 90
_cell_angle_beta 90
_cell_angle_gamma 90
_cell_formula_units_Z 4
_cell_length_a 5.68
_cell_length_b 5.659
_cell_length_c 8
_cell_volume 257.145
_citation_journal_id_ASTM JSSCBI
_cod_data_source_file Schmid-Beurmann_JSSCBI_2003_144.cif
_cod_data_source_block Fe0.3O3Sn0.7Sr1
_cod_original_sg_symbol_Hall '-P 2ac 2n (z,x,y)'
_cod_original_formula_sum 'Fe0.3 O3 Sn0.7 Sr1'
_cod_database_code 1533391

loop_
_symmetry_equiv_pos_as_xyz
x,y,z
x+1/2,-y+1/2,-z
-x+1/2,y+1/2,-z+1/2
-x,-y,z+1/2
-x,-y,-z
-x-1/2,y-1/2,z
x-1/2,-y-1/2,z-1/2
x,y,-z-1/2

loop_
_atom_site_label
_atom_site_type_symbol
_atom_site_fract_x
_atom_site_fract_y
_atom_site_fract_z
_atom_site_occupancy
_atom_site_U_iso_or_equiv
O2 O-2 0.76 0.27 0.01 1 0.0
O1 O-2 0.04 0.42 0.25 1 0.0
Sn1 Sn+4 0 0.5 0 0.7 0.0
Fe1 Fe+4 0 0.5 0 0.3 0.0
Sr1 Sr+2 0 0 0.25 1 0.0
